data_7015050
loop_
_publ_author_name
'Kellett, Andrew'
'O'Connor, Mark'
'McCann, Malachy'
'McNamara, Mary'
'Lynch, Patrick'
'Rosair, Georgina'
'McKee, Vickie'
'Creaven, Bernie'
'Walsh, Maureen'
'McClean, Siobhan'
'Foltyn, Agnieszka'
'O'Shea, Denis'
'Howe, Orla'
'Devereux, Michael'

_publ_section_title
;
 Bis-phenanthroline copper(II) phthalate complexes are potent in vitro
 antitumour agents with 'self-activating' metallo-nuclease and DNA
 binding properties.
;
_journal_issue 5
_journal_name_full 'Dalton transactions (Cambridge, England : 2003)'
_journal_page_first 1024
_journal_page_last 1027
_journal_paper_doi 10.1039/c0dt01607a
_journal_volume 40
_journal_year 2011
_chemical_formula_sum 'C34.5 H38 Cu N4 O10.5'
_chemical_formula_weight 740.23
_chemical_name_systematic
;
?
;
_space_group_IT_number 2
_symmetry_cell_setting triclinic
_symmetry_space_group_name_Hall '-P 1'
_symmetry_space_group_name_H-M 'P -1'
_atom_sites_solution_hydrogens geom
_atom_sites_solution_primary direct
_atom_sites_solution_secondary difmap
_audit_creation_method SHELXL-97
_cell_angle_alpha 74.650(4)
_cell_angle_beta 79.904(3)
_cell_angle_gamma 68.909(2)
_cell_formula_units_Z 2
_cell_length_a 10.9068(7)
_cell_length_b 11.8165(8)
_cell_length_c 14.7457(10)
_cell_measurement_reflns_used 3012
_cell_measurement_temperature 100(2)
_cell_measurement_theta_max 32.38
_cell_measurement_theta_min 2.57
_cell_volume 1703.1(2)
_computing_cell_refinement 'Bruker SMART'
_computing_data_collection 'Bruker SMART'
_computing_data_reduction 'Bruker SAINT'
_computing_molecular_graphics 'Bruker SHELXTL'
_computing_publication_material 'Bruker SHELXTL'
_computing_structure_refinement 'SHELXL-97 (Sheldrick, 2008)'
_computing_structure_solution 'SHELXS-97 (Sheldrick, 2008)'
_diffrn_ambient_temperature 100(2)
_diffrn_measured_fraction_theta_full 0.984
_diffrn_measured_fraction_theta_max 0.970
_diffrn_measurement_device_type 'CCD area detector'
_diffrn_measurement_method 'phi and omega scans'
_diffrn_radiation_monochromator graphite
_diffrn_radiation_source 'fine-focus sealed tube'
_diffrn_radiation_type MoK\a
_diffrn_radiation_wavelength 0.71073
_diffrn_reflns_av_R_equivalents 0.0283
_diffrn_reflns_av_sigmaI/netI 0.0191
_diffrn_reflns_limit_h_max 14
_diffrn_reflns_limit_h_min -14
_diffrn_reflns_limit_k_max 15
_diffrn_reflns_limit_k_min -15
_diffrn_reflns_limit_l_max 19
_diffrn_reflns_limit_l_min -19
_diffrn_reflns_number 53727
_diffrn_reflns_theta_full 25.00
_diffrn_reflns_theta_max 28.39
_diffrn_reflns_theta_min 2.26
_exptl_absorpt_coefficient_mu 0.707
_exptl_absorpt_correction_T_max 0.9014
_exptl_absorpt_correction_T_min 0.8375
_exptl_absorpt_correction_type multi-scan
_exptl_absorpt_process_details 'Sheldrick, 2002; SADABS'
_exptl_crystal_colour orange
_exptl_crystal_density_diffrn 1.443
_exptl_crystal_density_method 'not measured'
_exptl_crystal_description block
_exptl_crystal_F_000 772
_exptl_crystal_size_max 0.26
_exptl_crystal_size_mid 0.18
_exptl_crystal_size_min 0.15
_refine_diff_density_max 1.028
_refine_diff_density_min -0.967
_refine_diff_density_rms 0.075
_refine_ls_extinction_method none
_refine_ls_goodness_of_fit_ref 0.964
_refine_ls_hydrogen_treatment mixed
_refine_ls_matrix_type full
_refine_ls_number_parameters 500
_refine_ls_number_reflns 8301
_refine_ls_number_restraints 30
_refine_ls_restrained_S_all 0.982
_refine_ls_R_factor_all 0.0477
_refine_ls_R_factor_gt 0.0420
_refine_ls_shift/su_max 0.007
_refine_ls_shift/su_mean 0.000
_refine_ls_structure_factor_coef Fsqd
_refine_ls_weighting_details 'calc w=1/[\s^2^(Fo^2^)+(0.0818P)^2^+1.5614P] where P=(Fo^2^+2Fc^2^)/3'
_refine_ls_weighting_scheme calc
_refine_ls_wR_factor_gt 0.1185
_refine_ls_wR_factor_ref 0.1231
_reflns_number_gt 7310
_reflns_number_total 8301
_reflns_threshold_expression >2sigma(I)
_cod_data_source_file C0DT01607A.TXT
_cod_data_source_block x80561
_cod_depositor_comments
;
The following automatic conversions were performed:
'_symmetry_cell_setting' value 'Triclinic' changed to 'triclinic'
according to '/home/saulius/struct/CIF-dictionaries/cif_core.dic'
dictionary named 'cif_core.dic' version 2.4.1 from 2010-06-29.

Automatic conversion script
Id: cif_fix_enum 1555 2011-01-17 13:19:09Z saulius 
;
_cod_original_sg_symbol_H-M P-1
_cod_original_formula_sum 'C34.50 H38 Cu N4 O10.50'
_cod_database_code 7015050

loop_
_symmetry_equiv_pos_as_xyz
'x, y, z'
'-x, -y, -z'

loop_
_atom_site_label
_atom_site_type_symbol
_atom_site_fract_x
_atom_site_fract_y
_atom_site_fract_z
_atom_site_U_iso_or_equiv
_atom_site_adp_type
_atom_site_occupancy
_atom_site_symmetry_multiplicity
_atom_site_calc_flag
_atom_site_refinement_flags
_atom_site_disorder_assembly
_atom_site_disorder_group
Cu1 Cu 0.87067(2) 0.715370(19) 0.734518(15) 0.01753(8) Uani 1 1 d . . .
N1 N 0.99101(15) 0.77559(14) 0.62986(11) 0.0191(3) Uani 1 1 d . . .
N2 N 0.83276(15) 0.65024(14) 0.63118(11) 0.0190(3) Uani 1 1 d . . .
N3 N 0.73767(16) 0.66488(14) 0.83487(11) 0.0192(3) Uani 1 1 d . . .
N4 N 0.99710(17) 0.53367(15) 0.81211(12) 0.0214(3) Uani 1 1 d . . .
C11 C 0.78751(18) 0.93592(17) 0.77554(13) 0.0190(3) Uani 1 1 d . . .
O11 O 0.87654(13) 0.83375(12) 0.80761(10) 0.0208(3) Uani 1 1 d . . .
C12 C 0.77675(19) 1.04836(17) 0.80961(13) 0.0198(3) Uani 1 1 d . . .
O12 O 0.71221(14) 0.94603(12) 0.71726(10) 0.0227(3) Uani 1 1 d . . .
C13 C 0.67532(18) 1.15940(16) 0.78073(13) 0.0189(3) Uani 1 1 d . . .
H13 H 0.6126 1.1613 0.7425 0.023 Uiso 1 1 calc R . .
C14 C 0.66516(19) 1.26724(17) 0.80731(13) 0.0205(4) Uani 1 1 d . . .
C15 C 0.7575(2) 1.26275(19) 0.86385(16) 0.0282(4) Uani 1 1 d . . .
H15 H 0.7516 1.3358 0.8824 0.034 Uiso 1 1 calc R . .
C16 C 0.8579(3) 1.1526(2) 0.89320(18) 0.0362(5) Uani 1 1 d . . .
H16 H 0.9195 1.1505 0.9323 0.043 Uiso 1 1 calc R . .
C17 C 0.8690(2) 1.04503(19) 0.86588(16) 0.0291(4) Uani 1 1 d . . .
H17 H 0.9387 0.9700 0.8853 0.035 Uiso 1 1 calc R . .
C18 C 0.55775(19) 1.38845(17) 0.77252(13) 0.0206(4) Uani 1 1 d . . .
O19 O 0.55657(15) 1.48366(12) 0.79607(10) 0.0252(3) Uani 1 1 d . . .
O20 O 0.47729(15) 1.38473(14) 0.72261(11) 0.0294(3) Uani 1 1 d . . .
C112 C 1.06789(19) 0.84027(17) 0.63206(15) 0.0224(4) Uani 1 1 d . . .
H112 H 1.0722 0.8585 0.6902 0.027 Uiso 1 1 calc R . .
C113 C 1.14254(19) 0.88220(18) 0.55167(15) 0.0246(4) Uani 1 1 d . . .
H113 H 1.1954 0.9292 0.5555 0.030 Uiso 1 1 calc R . .
C114 C 1.13936(19) 0.85537(18) 0.46691(15) 0.0243(4) Uani 1 1 d . . .
H114 H 1.1905 0.8827 0.4121 0.029 Uiso 1 1 calc R . .
C115 C 1.05883(18) 0.78657(18) 0.46275(14) 0.0224(4) Uani 1 1 d . . .
C116 C 1.0459(2) 0.7542(2) 0.37835(14) 0.0264(4) Uani 1 1 d . . .
H116 H 1.0942 0.7790 0.3210 0.032 Uiso 1 1 calc R . .
C117 C 0.9655(2) 0.6887(2) 0.37954(14) 0.0268(4) Uani 1 1 d . . .
H117 H 0.9592 0.6679 0.3229 0.032 Uiso 1 1 calc R . .
C118 C 0.89007(19) 0.65025(18) 0.46414(14) 0.0229(4) Uani 1 1 d . . .
C119 C 0.8036(2) 0.58282(19) 0.47057(15) 0.0261(4) Uani 1 1 d . . .
H119 H 0.7920 0.5600 0.4163 0.031 Uiso 1 1 calc R . .
C120 C 0.7364(2) 0.5506(2) 0.55593(16) 0.0270(4) Uani 1 1 d . . .
H120 H 0.6791 0.5043 0.5612 0.032 Uiso 1 1 calc R . .
C121 C 0.75281(19) 0.58636(18) 0.63522(14) 0.0226(4) Uani 1 1 d . . .
H121 H 0.7052 0.5642 0.6937 0.027 Uiso 1 1 calc R . .
C122 C 0.90075(18) 0.68072(16) 0.54755(13) 0.0190(3) Uani 1 1 d . . .
C123 C 0.98670(18) 0.74925(16) 0.54637(13) 0.0191(3) Uani 1 1 d . . .
C211 C 0.6108(2) 0.73229(18) 0.84512(14) 0.0238(4) Uani 1 1 d . . .
H211 H 0.5757 0.8034 0.7971 0.029 Uiso 1 1 calc R . .
C212 C 0.5269(2) 0.7019(2) 0.92449(16) 0.0285(4) Uani 1 1 d . . .
H212 H 0.4369 0.7524 0.9304 0.034 Uiso 1 1 calc R . .
C213 C 0.5767(2) 0.5983(2) 0.99337(15) 0.0284(4) Uani 1 1 d . . .
H213 H 0.5215 0.5769 1.0477 0.034 Uiso 1 1 calc R . .
C214 C 0.7095(2) 0.52398(19) 0.98339(14) 0.0253(4) Uani 1 1 d . . .
C215 C 0.7677(3) 0.4127(2) 1.05174(15) 0.0303(5) Uani 1 1 d . . .
H215 H 0.7152 0.3869 1.1063 0.036 Uiso 1 1 calc R . .
C216 C 0.8966(3) 0.3445(2) 1.03892(15) 0.0332(5) Uani 1 1 d . . .
H216 H 0.9332 0.2714 1.0849 0.040 Uiso 1 1 calc R . .
C217 C 0.9791(2) 0.38037(18) 0.95721(15) 0.0267(4) Uani 1 1 d . . .
C218 C 1.1134(2) 0.3130(2) 0.94028(17) 0.0333(5) Uani 1 1 d . . .
H218 H 1.1543 0.2382 0.9834 0.040 Uiso 1 1 calc R . .
C219 C 1.1854(2) 0.3560(2) 0.86079(19) 0.0338(5) Uani 1 1 d . . .
H219 H 1.2755 0.3101 0.8479 0.041 Uiso 1 1 calc R . .
C220 C 1.1240(2) 0.46844(19) 0.79894(16) 0.0271(4) Uani 1 1 d . . .
H220 H 1.1754 0.4990 0.7456 0.033 Uiso 1 1 calc R . .
C221 C 0.9250(2) 0.49038(17) 0.88923(13) 0.0211(4) Uani 1 1 d . . .
C222 C 0.7875(2) 0.56115(17) 0.90234(13) 0.0208(4) Uani 1 1 d . . .
C1S C 0.3382(4) 1.0560(5) 0.7134(4) 0.0953(17) Uani 1 1 d . . .
H1S1 H 0.3071 1.1439 0.6812 0.143 Uiso 1 1 calc R A .
H1S2 H 0.3892 1.0059 0.6676 0.143 Uiso 1 1 calc R . .
H1S3 H 0.3942 1.0451 0.7624 0.143 Uiso 1 1 calc R . .
C2S C 0.2271(5) 1.0169(4) 0.7560(5) 0.0644(14) Uani 0.75 1 d P A -1
H2S1 H 0.1708 1.0784 0.7933 0.077 Uiso 0.75 1 calc PR A -1
H2S2 H 0.1760 1.0254 0.7039 0.077 Uiso 0.75 1 calc PR A -1
C2T C 0.2365(14) 0.9943(17) 0.8112(8) 0.059(3) Uani 0.25 1 d PU A -2
H2T1 H 0.2643 0.9964 0.8710 0.071 Uiso 0.25 1 calc PR A -2
H2T2 H 0.1438 1.0497 0.8066 0.071 Uiso 0.25 1 calc PR A -2
O1S O 0.2408(5) 0.8991(3) 0.8144(2) 0.1289(17) Uani 1 1 d U . .
H1S H 0.2760 0.8446 0.7823 0.193 Uiso 1 1 calc R A .
O1W O 0.67485(17) 0.94243(16) 0.53606(12) 0.0349(4) Uani 1 1 d D . .
H11W H 0.683(3) 0.946(3) 0.5979(14) 0.042 Uiso 1 1 d D . .
H21W H 0.605(2) 0.9138(19) 0.5315(19) 0.042 Uiso 1 1 d D . .
O2W O 0.49308(18) 0.82829(16) 0.54445(13) 0.0363(4) Uani 1 1 d D . .
H12W H 0.465(3) 0.800(3) 0.6078(13) 0.044 Uiso 1 1 d D . .
H22W H 0.4283(18) 0.8948(17) 0.5122(19) 0.044 Uiso 1 1 d D . .
O3W O 0.38820(17) 0.71354(14) 0.72045(12) 0.0322(3) Uani 1 1 d D . .
H13W H 0.348(3) 0.689(3) 0.6862(18) 0.039 Uiso 1 1 d D . .
H23W H 0.447(2) 0.646(2) 0.7480(19) 0.039 Uiso 1 1 d D . .
O4W O 0.30932(16) 0.58674(14) 0.61781(12) 0.0312(3) Uani 1 1 d D . .
H14W H 0.368(2) 0.518(2) 0.6486(18) 0.037 Uiso 1 1 d D . .
H24W H 0.348(3) 0.608(3) 0.5616(14) 0.037 Uiso 1 1 d D . .
O5W O 0.5613(2) 0.32261(19) 0.54885(14) 0.0426(4) Uani 1 1 d . . .
H15W H 0.529(3) 0.337(3) 0.607(2) 0.051 Uiso 1 1 d D . .
H25W H 0.535(3) 0.273(3) 0.543(2) 0.051 Uiso 1 1 d D . .
O2S O 0.5369(5) 0.9705(5) 0.0435(5) 0.087(2) Uani 0.50 1 d P B -1
H2S H 0.5379 0.8970 0.0660 0.105 Uiso 0.50 1 calc PR B -1
C3S C 0.6699(5) 0.9775(6) 0.0445(4) 0.0459(12) Uani 0.50 1 d P B -1
H31S H 0.6615 1.0617 0.0479 0.069 Uiso 0.50 1 calc PR B -1
H32S H 0.7241 0.9575 -0.0132 0.069 Uiso 0.50 1 calc PR B -1
H33S H 0.7118 0.9179 0.0996 0.069 Uiso 0.50 1 calc PR B -1

loop_
_atom_site_aniso_label
_atom_site_aniso_U_11
_atom_site_aniso_U_22
_atom_site_aniso_U_33
_atom_site_aniso_U_23
_atom_site_aniso_U_13
_atom_site_aniso_U_12
Cu1 0.02051(13) 0.01389(12) 0.01848(13) -0.00310(8) -0.00323(8) -0.00565(9)
N1 0.0183(7) 0.0151(7) 0.0228(8) -0.0035(6) -0.0042(6) -0.0037(6)
N2 0.0195(7) 0.0172(7) 0.0210(7) -0.0049(6) -0.0029(6) -0.0057(6)
N3 0.0243(8) 0.0150(7) 0.0186(7) -0.0037(6) -0.0023(6) -0.0068(6)
N4 0.0255(8) 0.0159(7) 0.0244(8) -0.0061(6) -0.0084(6) -0.0048(6)
C11 0.0218(8) 0.0157(8) 0.0194(8) -0.0032(6) -0.0026(7) -0.0061(7)
O11 0.0234(6) 0.0148(6) 0.0231(7) -0.0037(5) -0.0065(5) -0.0034(5)
C12 0.0233(9) 0.0147(8) 0.0217(9) -0.0041(7) -0.0037(7) -0.0056(7)
O12 0.0274(7) 0.0170(6) 0.0255(7) -0.0044(5) -0.0092(5) -0.0063(5)
C13 0.0214(8) 0.0155(8) 0.0197(8) -0.0040(6) -0.0026(7) -0.0057(7)
C14 0.0238(9) 0.0167(8) 0.0197(8) -0.0042(7) 0.0012(7) -0.0063(7)
C15 0.0367(11) 0.0190(9) 0.0321(11) -0.0103(8) -0.0090(9) -0.0072(8)
C16 0.0431(13) 0.0249(10) 0.0456(13) -0.0124(10) -0.0242(11) -0.0044(9)
C17 0.0325(11) 0.0202(9) 0.0356(11) -0.0075(8) -0.0163(9) -0.0028(8)
C18 0.0241(9) 0.0149(8) 0.0188(8) -0.0031(6) 0.0029(7) -0.0042(7)
O19 0.0324(7) 0.0153(6) 0.0262(7) -0.0058(5) 0.0019(6) -0.0071(5)
O20 0.0318(8) 0.0199(7) 0.0336(8) -0.0073(6) -0.0091(6) -0.0012(6)
C112 0.0214(9) 0.0167(8) 0.0284(10) -0.0041(7) -0.0057(7) -0.0046(7)
C113 0.0190(8) 0.0173(8) 0.0349(11) -0.0018(8) -0.0043(7) -0.0050(7)
C114 0.0182(8) 0.0190(9) 0.0300(10) 0.0002(7) 0.0001(7) -0.0046(7)
C115 0.0176(8) 0.0191(8) 0.0254(9) -0.0023(7) -0.0023(7) -0.0016(7)
C116 0.0240(9) 0.0279(10) 0.0215(9) -0.0034(8) 0.0015(7) -0.0049(8)
C117 0.0274(10) 0.0304(10) 0.0208(9) -0.0090(8) -0.0024(7) -0.0048(8)
C118 0.0217(9) 0.0228(9) 0.0227(9) -0.0070(7) -0.0038(7) -0.0033(7)
C119 0.0280(10) 0.0268(10) 0.0269(10) -0.0105(8) -0.0072(8) -0.0077(8)
C120 0.0265(10) 0.0257(10) 0.0339(11) -0.0107(8) -0.0059(8) -0.0102(8)
C121 0.0230(9) 0.0204(9) 0.0246(9) -0.0035(7) -0.0021(7) -0.0083(7)
C122 0.0182(8) 0.0157(8) 0.0214(8) -0.0032(7) -0.0042(6) -0.0031(6)
C123 0.0171(8) 0.0149(8) 0.0228(9) -0.0030(7) -0.0039(7) -0.0023(6)
C211 0.0252(9) 0.0202(9) 0.0257(9) -0.0054(7) -0.0018(7) -0.0074(7)
C212 0.0288(10) 0.0272(10) 0.0308(10) -0.0121(8) 0.0046(8) -0.0102(8)
C213 0.0396(12) 0.0299(10) 0.0220(9) -0.0114(8) 0.0065(8) -0.0189(9)
C214 0.0413(11) 0.0237(9) 0.0170(8) -0.0053(7) -0.0040(8) -0.0168(9)
C215 0.0527(14) 0.0250(10) 0.0181(9) -0.0012(8) -0.0066(9) -0.0192(10)
C216 0.0603(15) 0.0218(9) 0.0220(10) 0.0028(8) -0.0183(10) -0.0177(10)
C217 0.0399(11) 0.0175(9) 0.0266(10) -0.0018(7) -0.0180(8) -0.0092(8)
C218 0.0411(12) 0.0194(9) 0.0410(12) -0.0014(9) -0.0232(10) -0.0065(9)
C219 0.0302(11) 0.0223(10) 0.0505(14) -0.0118(9) -0.0193(10) -0.0005(8)
C220 0.0268(10) 0.0230(9) 0.0346(11) -0.0100(8) -0.0102(8) -0.0057(8)
C221 0.0302(10) 0.0153(8) 0.0206(9) -0.0037(7) -0.0100(7) -0.0072(7)
C222 0.0319(10) 0.0169(8) 0.0168(8) -0.0040(7) -0.0050(7) -0.0103(7)
C1S 0.071(3) 0.086(3) 0.126(4) -0.057(3) -0.042(3) 0.018(2)
C2S 0.057(3) 0.039(2) 0.091(4) -0.028(2) -0.038(3) 0.0157(19)
C2T 0.065(7) 0.090(8) 0.042(6) -0.018(6) -0.017(5) -0.040(6)
O1S 0.187(4) 0.0565(17) 0.0680(19) -0.0138(15) 0.028(2) 0.030(2)
O1W 0.0335(8) 0.0388(9) 0.0350(9) -0.0060(7) -0.0081(7) -0.0142(7)
O2W 0.0405(9) 0.0306(8) 0.0384(9) -0.0008(7) -0.0104(7) -0.0141(7)
O3W 0.0342(8) 0.0246(8) 0.0363(9) -0.0039(6) -0.0105(7) -0.0064(6)
O4W 0.0279(8) 0.0225(7) 0.0399(9) -0.0045(7) -0.0111(7) -0.0024(6)
O5W 0.0484(11) 0.0437(11) 0.0353(9) -0.0161(8) -0.0029(8) -0.0097(8)
O2S 0.041(3) 0.063(3) 0.133(6) 0.009(3) 0.005(3) -0.017(2)
C3S 0.040(3) 0.054(3) 0.040(3) -0.013(2) 0.003(2) -0.013(2)

loop_
_atom_type_symbol
_atom_type_description
_atom_type_scat_dispersion_real
_atom_type_scat_dispersion_imag
_atom_type_scat_source
C C 0.0033 0.0016 'International Tables Vol C Tables 4.2.6.8 and 6.1.1.4'
H H 0.0000 0.0000 'International Tables Vol C Tables 4.2.6.8 and 6.1.1.4'
N N 0.0061 0.0033 'International Tables Vol C Tables 4.2.6.8 and 6.1.1.4'
O O 0.0106 0.0060 'International Tables Vol C Tables 4.2.6.8 and 6.1.1.4'
Cu Cu 0.3201 1.2651 'International Tables Vol C Tables 4.2.6.8 and 6.1.1.4'

loop_
_geom_angle_atom_site_label_1
_geom_angle_atom_site_label_2
_geom_angle_atom_site_label_3
_geom_angle
_geom_angle_site_symmetry_1
_geom_angle_site_symmetry_3
_geom_angle_publ_flag
N1 Cu1 O11 90.64(6) . . ?
N1 Cu1 N3 175.59(6) . . ?
O11 Cu1 N3 89.38(6) . . ?
N1 Cu1 N2 81.81(6) . . ?
O11 Cu1 N2 160.60(6) . . ?
N3 Cu1 N2 96.80(6) . . ?
N1 Cu1 N4 105.16(6) . . ?
O11 Cu1 N4 102.36(6) . . ?
N3 Cu1 N4 79.14(6) . . ?
N2 Cu1 N4 96.87(6) . . ?
C112 N1 C123 118.26(17) . . ?
C112 N1 Cu1 128.19(14) . . ?
C123 N1 Cu1 113.49(12) . . ?
C121 N2 C122 118.46(16) . . ?
C121 N2 Cu1 129.57(14) . . ?
C122 N2 Cu1 111.97(12) . . ?
C211 N3 C222 119.01(17) . . ?
C211 N3 Cu1 124.79(13) . . ?
C222 N3 Cu1 115.72(13) . . ?
C220 N4 C221 118.31(17) . . ?
C220 N4 Cu1 132.55(15) . . ?
C221 N4 Cu1 109.05(12) . . ?
O12 C11 O11 123.27(17) . . ?
O12 C11 C12 119.34(16) . . ?
O11 C11 C12 117.38(16) . . ?
C11 O11 Cu1 104.37(11) . . ?
C17 C12 C13 119.85(17) . . ?
C17 C12 C11 121.26(17) . . ?
C13 C12 C11 118.83(16) . . ?
C14 C13 C12 120.70(17) . . ?
C14 C13 H13 119.6 . . ?
C12 C13 H13 119.6 . . ?
C13 C14 C15 118.97(18) . . ?
C13 C14 C18 120.28(17) . . ?
C15 C14 C18 120.72(17) . . ?
C16 C15 C14 120.53(18) . . ?
C16 C15 H15 119.7 . . ?
C14 C15 H15 119.7 . . ?
C15 C16 C17 120.6(2) . . ?
C15 C16 H16 119.7 . . ?
C17 C16 H16 119.7 . . ?
C16 C17 C12 119.35(19) . . ?
C16 C17 H17 120.3 . . ?
C12 C17 H17 120.3 . . ?
O19 C18 O20 125.69(18) . . ?
O19 C18 C14 117.34(18) . . ?
O20 C18 C14 116.96(16) . . ?
N1 C112 C113 122.18(19) . . ?
N1 C112 H112 118.9 . . ?
C113 C112 H112 118.9 . . ?
C114 C113 C112 119.96(18) . . ?
C114 C113 H113 120.0 . . ?
C112 C113 H113 120.0 . . ?
C113 C114 C115 118.97(19) . . ?
C113 C114 H114 120.5 . . ?
C115 C114 H114 120.5 . . ?
C123 C115 C114 117.23(18) . . ?
C123 C115 C116 118.61(18) . . ?
C114 C115 C116 124.16(19) . . ?
C117 C116 C115 120.87(19) . . ?
C117 C116 H116 119.6 . . ?
C115 C116 H116 119.6 . . ?
C116 C117 C118 121.50(19) . . ?
C116 C117 H117 119.3 . . ?
C118 C117 H117 119.3 . . ?
C122 C118 C119 116.53(18) . . ?
C122 C118 C117 118.81(18) . . ?
C119 C118 C117 124.66(18) . . ?
C120 C119 C118 119.50(18) . . ?
C120 C119 H119 120.2 . . ?
C118 C119 H119 120.3 . . ?
C119 C120 C121 119.71(19) . . ?
C119 C120 H120 120.1 . . ?
C121 C120 H120 120.1 . . ?
N2 C121 C120 122.11(19) . . ?
N2 C121 H121 118.9 . . ?
C120 C121 H121 118.9 . . ?
N2 C122 C118 123.68(17) . . ?
N2 C122 C123 116.67(16) . . ?
C118 C122 C123 119.65(18) . . ?
N1 C123 C115 123.40(17) . . ?
N1 C123 C122 116.03(17) . . ?
C115 C123 C122 120.56(17) . . ?
N3 C211 C212 122.28(19) . . ?
N3 C211 H211 118.9 . . ?
C212 C211 H211 118.9 . . ?
C213 C212 C211 119.1(2) . . ?
C213 C212 H212 120.5 . . ?
C211 C212 H212 120.5 . . ?
C212 C213 C214 119.86(19) . . ?
C212 C213 H213 120.1 . . ?
C214 C213 H213 120.1 . . ?
C213 C214 C222 117.70(18) . . ?
C213 C214 C215 122.9(2) . . ?
C222 C214 C215 119.4(2) . . ?
C216 C215 C214 120.6(2) . . ?
C216 C215 H215 119.7 . . ?
C214 C215 H215 119.7 . . ?
C215 C216 C217 121.41(19) . . ?
C215 C216 H216 119.3 . . ?
C217 C216 H216 119.3 . . ?
C218 C217 C221 116.9(2) . . ?
C218 C217 C216 123.79(19) . . ?
C221 C217 C216 119.3(2) . . ?
C219 C218 C217 119.7(2) . . ?
C219 C218 H218 120.2 . . ?
C217 C218 H218 120.2 . . ?
C218 C219 C220 119.3(2) . . ?
C218 C219 H219 120.3 . . ?
C220 C219 H219 120.3 . . ?
N4 C220 C219 122.6(2) . . ?
N4 C220 H220 118.7 . . ?
C219 C220 H220 118.7 . . ?
N4 C221 C217 123.15(19) . . ?
N4 C221 C222 117.83(16) . . ?
C217 C221 C222 119.01(19) . . ?
N3 C222 C214 122.07(18) . . ?
N3 C222 C221 117.66(17) . . ?
C214 C222 C221 120.26(18) . . ?
C2S C1S H1S1 109.5 . . ?
C2T C1S H1S1 120.2 . . ?
C2S C1S H1S2 109.5 . . ?
C2T C1S H1S2 120.0 . . ?
H1S1 C1S H1S2 109.5 . . ?
C2S C1S H1S3 109.5 . . ?
C2T C1S H1S3 84.4 . . ?
H1S1 C1S H1S3 109.5 . . ?
H1S2 C1S H1S3 109.5 . . ?
O1S C2S C1S 122.6(4) . . ?
O1S C2S H2S1 106.7 . . ?
C1S C2S H2S1 106.7 . . ?
O1S C2S H2S2 106.7 . . ?
C1S C2S H2S2 106.7 . . ?
H2S1 C2S H2S2 106.6 . . ?
O1S C2T C1S 114.9(10) . . ?
O1S C2T H2T1 108.6 . . ?
C1S C2T H2T1 108.6 . . ?
O1S C2T H2T2 108.5 . . ?
C1S C2T H2T2 108.5 . . ?
H2T1 C2T H2T2 107.5 . . ?
C2T O1S H1S 138.0 . . ?
C2S O1S H1S 109.5 . . ?
H11W O1W H21W 114(2) . . ?
H12W O2W H22W 113(2) . . ?
H13W O3W H23W 105(2) . . ?
H14W O4W H24W 106(2) . . ?
H15W O5W H25W 106(3) . . ?
C3S O2S H2S 109.5 . . ?

loop_
_geom_bond_atom_site_label_1
_geom_bond_atom_site_label_2
_geom_bond_distance
_geom_bond_site_symmetry_2
_geom_bond_publ_flag
Cu1 N1 1.9979(17) . ?
Cu1 O11 2.0024(13) . ?
Cu1 N3 2.0131(16) . ?
Cu1 N2 2.0387(16) . ?
Cu1 N4 2.2231(16) . ?
N1 C112 1.331(2) . ?
N1 C123 1.359(2) . ?
N2 C121 1.329(2) . ?
N2 C122 1.355(2) . ?
N3 C211 1.330(3) . ?
N3 C222 1.361(2) . ?
N4 C220 1.329(3) . ?
N4 C221 1.357(3) . ?
C11 O12 1.245(2) . ?
C11 O11 1.280(2) . ?
C11 C12 1.501(2) . ?
C12 C17 1.396(3) . ?
C12 C13 1.397(3) . ?
C13 C14 1.392(2) . ?
C13 H13 0.9500 . ?
C14 C15 1.395(3) . ?
C14 C18 1.517(3) . ?
C15 C16 1.386(3) . ?
C15 H15 0.9500 . ?
C16 C17 1.391(3) . ?
C16 H16 0.9500 . ?
C17 H17 0.9500 . ?
C18 O19 1.258(2) . ?
C18 O20 1.259(3) . ?
C112 C113 1.398(3) . ?
C112 H112 0.9500 . ?
C113 C114 1.377(3) . ?
C113 H113 0.9500 . ?
C114 C115 1.412(3) . ?
C114 H114 0.9500 . ?
C115 C123 1.398(3) . ?
C115 C116 1.438(3) . ?
C116 C117 1.358(3) . ?
C116 H116 0.9500 . ?
C117 C118 1.431(3) . ?
C117 H117 0.9500 . ?
C118 C122 1.404(3) . ?
C118 C119 1.415(3) . ?
C119 C120 1.375(3) . ?
C119 H119 0.9500 . ?
C120 C121 1.403(3) . ?
C120 H120 0.9500 . ?
C121 H121 0.9500 . ?
C122 C123 1.438(3) . ?
C211 C212 1.405(3) . ?
C211 H211 0.9500 . ?
C212 C213 1.372(3) . ?
C212 H212 0.9500 . ?
C213 C214 1.403(3) . ?
C213 H213 0.9500 . ?
C214 C222 1.407(3) . ?
C214 C215 1.438(3) . ?
C215 C216 1.354(4) . ?
C215 H215 0.9500 . ?
C216 C217 1.437(3) . ?
C216 H216 0.9500 . ?
C217 C218 1.407(3) . ?
C217 C221 1.417(3) . ?
C218 C219 1.377(4) . ?
C218 H218 0.9500 . ?
C219 C220 1.406(3) . ?
C219 H219 0.9500 . ?
C220 H220 0.9500 . ?
C221 C222 1.438(3) . ?
C1S C2S 1.435(8) . ?
C1S C2T 1.818(9) . ?
C1S H1S1 0.9800 . ?
C1S H1S2 0.9800 . ?
C1S H1S3 0.9800 . ?
C2S O1S 1.401(6) . ?
C2S H2S1 0.9900 . ?
C2S H2S2 0.9900 . ?
C2T O1S 1.098(16) . ?
C2T H2T1 0.9900 . ?
C2T H2T2 0.9900 . ?
O1S H1S 0.8400 . ?
O1W H11W 0.945(17) . ?
O1W H21W 0.960(13) . ?
O2W H12W 0.940(17) . ?
O2W H22W 0.930(15) . ?
O3W H13W 0.886(17) . ?
O3W H23W 0.876(17) . ?
O4W H14W 0.898(17) . ?
O4W H24W 0.880(17) . ?
O5W H15W 0.91(3) . ?
O5W H25W 0.77(3) . ?
O2S C3S 1.486(7) . ?
O2S H2S 0.8400 . ?
C3S H31S 0.9800 . ?
C3S H32S 0.9800 . ?
C3S H33S 0.9800 . ?

loop_
_geom_hbond_atom_site_label_D
_geom_hbond_atom_site_label_H
_geom_hbond_atom_site_label_A
_geom_hbond_distance_DH
_geom_hbond_distance_HA
_geom_hbond_distance_DA
_geom_hbond_angle_DHA
_geom_hbond_site_symmetry_A
O1W H11W O12 0.945(17) 1.842(17) 2.786(2) 175(3) .
O1W H21W O2W 0.960(13) 1.800(13) 2.741(2) 166(2) .
O2W H12W O3W 0.940(17) 1.935(19) 2.845(3) 162(3) .
O2W H22W O1W 0.930(15) 1.862(16) 2.755(2) 160.3(19) 2_676
O3W H13W O4W 0.886(17) 1.949(19) 2.804(2) 161(3) .
O3W H23W O19 0.876(17) 1.879(18) 2.742(2) 168(3) 1_545
O4W H14W O20 0.898(17) 1.814(17) 2.708(2) 174(3) 1_545
O4W H24W O5W 0.880(17) 1.900(18) 2.767(3) 168(3) 2_666
O5W H15W O20 0.91(3) 1.86(3) 2.763(2) 171(3) 1_545
O5W H25W O2W 0.77(3) 2.10(3) 2.788(3) 150(3) 2_666

loop_
_geom_torsion_atom_site_label_1
_geom_torsion_atom_site_label_2
_geom_torsion_atom_site_label_3
_geom_torsion_atom_site_label_4
_geom_torsion
_geom_torsion_site_symmetry_1
_geom_torsion_site_symmetry_2
_geom_torsion_site_symmetry_3
_geom_torsion_site_symmetry_4
_geom_torsion_publ_flag
O11 Cu1 N1 C112 16.86(16) . . . . ?
N2 Cu1 N1 C112 178.93(17) . . . . ?
N4 Cu1 N1 C112 -86.13(16) . . . . ?
O11 Cu1 N1 C123 -160.36(13) . . . . ?
N2 Cu1 N1 C123 1.71(12) . . . . ?
N4 Cu1 N1 C123 96.65(13) . . . . ?
N1 Cu1 N2 C121 179.34(18) . . . . ?
O11 Cu1 N2 C121 -112.7(2) . . . . ?
N3 Cu1 N2 C121 -4.88(18) . . . . ?
N4 Cu1 N2 C121 74.93(17) . . . . ?
N1 Cu1 N2 C122 -1.50(12) . . . . ?
O11 Cu1 N2 C122 66.5(2) . . . . ?
N3 Cu1 N2 C122 174.27(12) . . . . ?
N4 Cu1 N2 C122 -105.91(13) . . . . ?
O11 Cu1 N3 C211 76.31(16) . . . . ?
N2 Cu1 N3 C211 -85.25(16) . . . . ?
N4 Cu1 N3 C211 179.02(16) . . . . ?
O11 Cu1 N3 C222 -95.67(13) . . . . ?
N2 Cu1 N3 C222 102.77(13) . . . . ?
N4 Cu1 N3 C222 7.04(12) . . . . ?
N1 Cu1 N4 C220 -0.92(19) . . . . ?
O11 Cu1 N4 C220 -95.00(18) . . . . ?
N3 Cu1 N4 C220 178.06(18) . . . . ?
N2 Cu1 N4 C220 82.41(18) . . . . ?
N1 Cu1 N4 C221 175.35(12) . . . . ?
O11 Cu1 N4 C221 81.26(12) . . . . ?
N3 Cu1 N4 C221 -5.68(12) . . . . ?
N2 Cu1 N4 C221 -101.32(12) . . . . ?
O12 C11 O11 Cu1 5.1(2) . . . . ?
C12 C11 O11 Cu1 -173.80(13) . . . . ?
N1 Cu1 O11 C11 85.03(12) . . . . ?
N3 Cu1 O11 C11 -90.56(13) . . . . ?
N2 Cu1 O11 C11 18.5(2) . . . . ?
N4 Cu1 O11 C11 -169.30(12) . . . . ?
O12 C11 C12 C17 -172.17(19) . . . . ?
O11 C11 C12 C17 6.8(3) . . . . ?
O12 C11 C12 C13 5.1(3) . . . . ?
O11 C11 C12 C13 -175.96(17) . . . . ?
C17 C12 C13 C14 0.1(3) . . . . ?
C11 C12 C13 C14 -177.19(17) . . . . ?
C12 C13 C14 C15 -0.4(3) . . . . ?
C12 C13 C14 C18 177.68(17) . . . . ?
C13 C14 C15 C16 0.0(3) . . . . ?
C18 C14 C15 C16 -178.1(2) . . . . ?
C14 C15 C16 C17 0.7(4) . . . . ?
C15 C16 C17 C12 -1.0(4) . . . . ?
C13 C12 C17 C16 0.6(3) . . . . ?
C11 C12 C17 C16 177.8(2) . . . . ?
C13 C14 C18 O19 -177.44(17) . . . . ?
C15 C14 C18 O19 0.6(3) . . . . ?
C13 C14 C18 O20 2.7(3) . . . . ?
C15 C14 C18 O20 -179.29(19) . . . . ?
C123 N1 C112 C113 0.5(3) . . . . ?
Cu1 N1 C112 C113 -176.57(13) . . . . ?
N1 C112 C113 C114 -0.9(3) . . . . ?
C112 C113 C114 C115 0.7(3) . . . . ?
C113 C114 C115 C123 -0.2(3) . . . . ?
C113 C114 C115 C116 179.15(18) . . . . ?
C123 C115 C116 C117 -0.1(3) . . . . ?
C114 C115 C116 C117 -179.40(19) . . . . ?
C115 C116 C117 C118 0.5(3) . . . . ?
C116 C117 C118 C122 -0.4(3) . . . . ?
C116 C117 C118 C119 179.4(2) . . . . ?
C122 C118 C119 C120 -0.3(3) . . . . ?
C117 C118 C119 C120 179.82(19) . . . . ?
C118 C119 C120 C121 0.9(3) . . . . ?
C122 N2 C121 C120 -0.4(3) . . . . ?
Cu1 N2 C121 C120 178.73(15) . . . . ?
C119 C120 C121 N2 -0.6(3) . . . . ?
C121 N2 C122 C118 1.0(3) . . . . ?
Cu1 N2 C122 C118 -178.23(15) . . . . ?
C121 N2 C122 C123 -179.67(16) . . . . ?
Cu1 N2 C122 C123 1.1(2) . . . . ?
C119 C118 C122 N2 -0.7(3) . . . . ?
C117 C118 C122 N2 179.20(17) . . . . ?
C119 C118 C122 C123 -179.95(17) . . . . ?
C117 C118 C122 C123 -0.1(3) . . . . ?
C112 N1 C123 C115 0.0(3) . . . . ?
Cu1 N1 C123 C115 177.53(14) . . . . ?
C112 N1 C123 C122 -179.16(16) . . . . ?
Cu1 N1 C123 C122 -1.6(2) . . . . ?
C114 C115 C123 N1 -0.2(3) . . . . ?
C116 C115 C123 N1 -179.55(17) . . . . ?
C114 C115 C123 C122 178.95(17) . . . . ?
C116 C115 C123 C122 -0.4(3) . . . . ?
N2 C122 C123 N1 0.4(2) . . . . ?
C118 C122 C123 N1 179.69(16) . . . . ?
N2 C122 C123 C115 -178.83(16) . . . . ?
C118 C122 C123 C115 0.5(3) . . . . ?
C222 N3 C211 C212 1.6(3) . . . . ?
Cu1 N3 C211 C212 -170.12(15) . . . . ?
N3 C211 C212 C213 -0.9(3) . . . . ?
C211 C212 C213 C214 -0.5(3) . . . . ?
C212 C213 C214 C222 1.1(3) . . . . ?
C212 C213 C214 C215 -178.68(19) . . . . ?
C213 C214 C215 C216 -179.75(19) . . . . ?
C222 C214 C215 C216 0.5(3) . . . . ?
C214 C215 C216 C217 -0.1(3) . . . . ?
C215 C216 C217 C218 -179.9(2) . . . . ?
C215 C216 C217 C221 0.9(3) . . . . ?
C221 C217 C218 C219 0.5(3) . . . . ?
C216 C217 C218 C219 -178.71(19) . . . . ?
C217 C218 C219 C220 1.6(3) . . . . ?
C221 N4 C220 C219 1.0(3) . . . . ?
Cu1 N4 C220 C219 177.02(15) . . . . ?
C218 C219 C220 N4 -2.5(3) . . . . ?
C220 N4 C221 C217 1.3(3) . . . . ?
Cu1 N4 C221 C217 -175.62(14) . . . . ?
C220 N4 C221 C222 -179.49(17) . . . . ?
Cu1 N4 C221 C222 3.64(19) . . . . ?
C218 C217 C221 N4 -2.0(3) . . . . ?
C216 C217 C221 N4 177.24(17) . . . . ?
C218 C217 C221 C222 178.73(17) . . . . ?
C216 C217 C221 C222 -2.0(3) . . . . ?
C211 N3 C222 C214 -1.0(3) . . . . ?
Cu1 N3 C222 C214 171.47(14) . . . . ?
C211 N3 C222 C221 -179.94(16) . . . . ?
Cu1 N3 C222 C221 -7.5(2) . . . . ?
C213 C214 C222 N3 -0.3(3) . . . . ?
C215 C214 C222 N3 179.43(17) . . . . ?
C213 C214 C222 C221 178.58(17) . . . . ?
C215 C214 C222 C221 -1.7(3) . . . . ?
N4 C221 C222 N3 2.1(2) . . . . ?
C217 C221 C222 N3 -178.62(16) . . . . ?
N4 C221 C222 C214 -176.88(16) . . . . ?
C217 C221 C222 C214 2.4(3) . . . . ?
C2T C1S C2S O1S -53.7(14) . . . . ?
C2S C1S C2T O1S 72.8(12) . . . . ?
C1S C2T O1S C2S -46.8(7) . . . . ?
C1S C2S O1S C2T 83.8(13) . . . . ?
